data_7704614
loop_
_publ_author_name
'Fondo, Matilde'
'Corredoira-V\'azquez, Julio'
'Garc\'ia-Deibe, Ana M'
'G\'omez-Coca, Silvia'
'Ruiz, Eliseo'
'Sanmart\'in-Matalobos, Jes\'us'

_publ_section_title
;
 Dysprosium-based complexes with a flat pentadentate donor: a magnetic and
 ab initio study.
;
_journal_issue 24
_journal_name_full 'Dalton transactions (Cambridge, England : 2003)'
_journal_page_first 8389
_journal_page_last 8401
_journal_paper_doi 10.1039/d0dt01293a
_journal_volume 49
_journal_year 2020
_chemical_formula_moiety 'C21 H21 Dy N4 O7, 2(H2 O)'
_chemical_formula_sum 'C21 H25 Dy N4 O9'
_chemical_formula_weight 639.95
_space_group_crystal_system monoclinic
_space_group_IT_number 14
_space_group_name_Hall '-P 2yn'
_space_group_name_H-M_alt 'P 1 21/n 1'
_atom_sites_solution_hydrogens mixed
_audit_creation_method SHELXL-2018/1
_audit_update_record
;
2020-06-03 deposited with the CCDC.	2020-06-05 downloaded from the CCDC.
;
_cell_angle_alpha 90
_cell_angle_beta 100.009(2)
_cell_angle_gamma 90
_cell_formula_units_Z 4
_cell_length_a 13.9344(8)
_cell_length_b 8.2685(5)
_cell_length_c 20.4164(11)
_cell_measurement_reflns_used 9235
_cell_measurement_temperature 100(2)
_cell_measurement_theta_max 30.49
_cell_measurement_theta_min 2.875
_cell_volume 2316.5(2)
_computing_cell_refinement 'BRUKER SAINT'
_computing_data_collection 'BRUKER APEX3'
_computing_data_reduction 'BRUKER SAINT'
_computing_molecular_graphics 'WinGX 2020.1 (Farrugia, 2012)'
_computing_publication_material 'WinGX 2020.1 (Farrugia, 2012)'
_computing_structure_refinement 'SHELXL-2018/1 (Sheldrick, 2018)'
_computing_structure_solution 'SHELXT-2014/1 (Sheldrick, 2014)'
_diffrn_ambient_temperature 100(2)
_diffrn_measured_fraction_theta_full 0.997
_diffrn_measured_fraction_theta_max 0.998
_diffrn_measurement_device_type 'Bruker D8 VENTURE PHOTON III-14'
_diffrn_measurement_method 'omega and phi'
_diffrn_radiation_type MoK\a
_diffrn_radiation_wavelength 0.71073
_diffrn_reflns_av_R_equivalents 0.0367
_diffrn_reflns_av_unetI/netI 0.0109
_diffrn_reflns_Laue_measured_fraction_full 0.997
_diffrn_reflns_Laue_measured_fraction_max 0.998
_diffrn_reflns_limit_h_max 19
_diffrn_reflns_limit_h_min -19
_diffrn_reflns_limit_k_max 11
_diffrn_reflns_limit_k_min -11
_diffrn_reflns_limit_l_max 29
_diffrn_reflns_limit_l_min -29
_diffrn_reflns_number 179276
_diffrn_reflns_point_group_measured_fraction_full 0.997
_diffrn_reflns_point_group_measured_fraction_max 0.998
_diffrn_reflns_theta_full 25.242
_diffrn_reflns_theta_max 30.506
_diffrn_reflns_theta_min 2.876
_exptl_absorpt_coefficient_mu 3.286
_exptl_absorpt_correction_T_max 0.7251
_exptl_absorpt_correction_T_min 0.6257
_exptl_absorpt_correction_type multi-scan
_exptl_absorpt_process_details 'SADABS 2016/2 (Bruker, 2016)'
_exptl_crystal_colour red
_exptl_crystal_density_diffrn 1.835
_exptl_crystal_description plate
_exptl_crystal_F_000 1268
_exptl_crystal_size_max 0.190
_exptl_crystal_size_mid 0.140
_exptl_crystal_size_min 0.080
_refine_diff_density_max 0.553
_refine_diff_density_min -0.998
_refine_diff_density_rms 0.101
_refine_ls_extinction_method none
_refine_ls_goodness_of_fit_ref 1.446
_refine_ls_hydrogen_treatment mixed
_refine_ls_matrix_type full
_refine_ls_number_parameters 343
_refine_ls_number_reflns 7050
_refine_ls_number_restraints 6
_refine_ls_restrained_S_all 1.446
_refine_ls_R_factor_all 0.0221
_refine_ls_R_factor_gt 0.0216
_refine_ls_shift/su_max 0.002
_refine_ls_shift/su_mean 0.000
_refine_ls_structure_factor_coef Fsqd
_refine_ls_weighting_details 'w=1/[\s^2^(Fo^2^)+5.8723P] where P=(Fo^2^+2Fc^2^)/3'
_refine_ls_weighting_scheme calc
_refine_ls_wR_factor_gt 0.0535
_refine_ls_wR_factor_ref 0.0537
_reflns_Friedel_coverage 0.000
_reflns_number_gt 6908
_reflns_number_total 7050
_reflns_threshold_expression 'I > 2\s(I)'
_cod_data_source_file d0dt01293a2.cif
_cod_data_source_block 2
_cod_depositor_comments 'Adding full bibliography for 7704612--7704615.cif.'
_cod_original_sg_symbol_H-M 'P 21/n'
_cod_database_code 7704614
_shelx_shelxl_version_number 2018/1
_shelx_space_group_comment
;
The symmetry employed for this shelxl refinement is uniquely defined
by the following loop, which should always be used as a source of
symmetry information in preference to the above space-group names.
They are only intended as comments.
;
_shelx_estimated_absorpt_t_min 0.574
_shelx_estimated_absorpt_t_max 0.779

loop_
_space_group_symop_operation_xyz
'x, y, z'
'-x+1/2, y+1/2, -z+1/2'
'-x, -y, -z'
'x-1/2, -y-1/2, z-1/2'

loop_
_atom_site_label
_atom_site_type_symbol
_atom_site_fract_x
_atom_site_fract_y
_atom_site_fract_z
_atom_site_U_iso_or_equiv
_atom_site_adp_type
_atom_site_occupancy
_atom_site_site_symmetry_order
_atom_site_calc_flag
_atom_site_refinement_flags_posn
_atom_site_refinement_flags_adp
_atom_site_refinement_flags_occupancy
_atom_site_disorder_assembly
_atom_site_disorder_group
Dy1 Dy 0.30196(2) 0.55447(2) 0.64041(2) 0.00838(3) Uani 1 1 d . . . . .
N1 N 0.14088(15) 0.4315(2) 0.58745(10) 0.0110(4) Uani 1 1 d . . . . .
N3 N 0.46755(15) 0.4307(3) 0.63642(10) 0.0128(4) Uani 1 1 d . . . . .
N2 N 0.30802(15) 0.3405(3) 0.55453(10) 0.0131(4) Uani 1 1 d . . . . .
O1 O 0.17449(12) 0.6586(2) 0.68211(9) 0.0132(3) Uani 1 1 d . . . . .
O2 O 0.41283(13) 0.5872(2) 0.73613(8) 0.0130(3) Uani 1 1 d . . . . .
O11 O 0.22438(14) 0.7006(2) 0.53627(9) 0.0181(4) Uani 1 1 d . . . . .
O12 O 0.38001(14) 0.6693(3) 0.54518(9) 0.0185(4) Uani 1 1 d . . . . .
N10 N 0.30083(16) 0.7174(3) 0.51074(11) 0.0153(4) Uani 1 1 d . . . . .
O10 O 0.29726(16) 0.7758(3) 0.45517(10) 0.0237(4) Uani 1 1 d . . . . .
O1W O 0.27565(14) 0.3180(2) 0.70069(9) 0.0137(3) Uani 1 1 d . . . . .
O1S O 0.3410(7) 0.8536(14) 0.6691(4) 0.0143(14) Uani 0.5 1 d . . P A 1
H1S H 0.372425 0.832783 0.707573 0.017 Uiso 0.5 1 d R U P A 1
C1S C 0.3988(4) 0.9774(6) 0.6448(3) 0.0172(10) Uani 0.5 1 d . . P A 1
H1SA H 0.377172 0.991175 0.596287 0.021 Uiso 0.5 1 calc R U P A 1
H1SB H 0.389323 1.081478 0.666714 0.021 Uiso 0.5 1 calc R U P A 1
O1S' O 0.3249(7) 0.8459(14) 0.6512(4) 0.0133(13) Uani 0.5 1 d . U P A 2
H1S' H 0.272287 0.878105 0.654182 0.016 Uiso 0.5 1 d R U P A 2
C1S' C 0.4045(3) 0.9368(6) 0.6892(2) 0.0128(8) Uani 0.5 1 d . . P A 2
H1SC H 0.419631 0.891400 0.734667 0.015 Uiso 0.5 1 calc R U P A 2
H1SD H 0.383376 1.050283 0.692951 0.015 Uiso 0.5 1 calc R U P A 2
C2S C 0.4991(2) 0.9351(4) 0.65776(14) 0.0219(5) Uani 1 1 d . . . . .
HB H 0.535184 1.036469 0.667982 0.033 Uiso 0.5 1 d R U P A 1
HC H 0.530843 0.848961 0.686669 0.033 Uiso 0.5 1 d R U P A 1
HD H 0.498763 0.906100 0.611150 0.033 Uiso 0.5 1 d R U P A 1
HE H 0.546193 1.012310 0.681290 0.033 Uiso 0.5 1 d R U P A 2
HF H 0.527503 0.826360 0.661341 0.033 Uiso 0.5 1 d R U P A 2
HG H 0.482634 0.965800 0.610792 0.033 Uiso 0.5 1 d R U P A 2
C1 C 0.08332(17) 0.6121(3) 0.66218(12) 0.0125(4) Uani 1 1 d . . . . .
C2 C 0.00622(18) 0.6798(3) 0.68934(13) 0.0151(4) Uani 1 1 d . . . . .
H2 H 0.019556 0.761392 0.722449 0.018 Uiso 1 1 calc R U . . .
C3 C -0.08855(18) 0.6291(3) 0.66844(13) 0.0165(5) Uani 1 1 d . . . . .
H3 H -0.139477 0.676345 0.687443 0.020 Uiso 1 1 calc R U . . .
C4 C -0.11094(18) 0.5093(3) 0.61979(13) 0.0170(5) Uani 1 1 d . . . . .
H4 H -0.176382 0.474759 0.606152 0.020 Uiso 1 1 calc R U . . .
C5 C -0.03666(18) 0.4417(3) 0.59172(12) 0.0150(4) Uani 1 1 d . . . . .
H5 H -0.051221 0.360902 0.558375 0.018 Uiso 1 1 calc R U . . .
C6 C 0.05981(17) 0.4919(3) 0.61235(12) 0.0116(4) Uani 1 1 d . . . . .
C7 C 0.13492(18) 0.3324(3) 0.53842(12) 0.0128(4) Uani 1 1 d . . . . .
H7 H 0.073670 0.293505 0.516253 0.015 Uiso 1 1 calc R U . . .
C8 C 0.22588(18) 0.2816(3) 0.51799(12) 0.0131(4) Uani 1 1 d . . . . .
C9 C 0.2272(2) 0.1796(3) 0.46371(12) 0.0167(5) Uani 1 1 d . . . . .
H9 H 0.168338 0.136716 0.439478 0.020 Uiso 1 1 calc R U . . .
C10 C 0.3163(2) 0.1419(4) 0.44577(13) 0.0208(5) Uani 1 1 d . . . . .
H10 H 0.318780 0.077722 0.407498 0.025 Uiso 1 1 calc R U . . .
C11 C 0.4015(2) 0.1987(4) 0.48426(13) 0.0210(5) Uani 1 1 d . . . . .
H11 H 0.463265 0.171982 0.473540 0.025 Uiso 1 1 calc R U . . .
C12 C 0.39454(19) 0.2962(3) 0.53909(12) 0.0157(5) Uani 1 1 d . . . . .
C13 C 0.48088(18) 0.3492(3) 0.58555(12) 0.0165(5) Uani 1 1 d . . . . .
H13 H 0.544633 0.323872 0.578156 0.020 Uiso 1 1 calc R U . . .
C14 C 0.54209(18) 0.4785(3) 0.68824(12) 0.0127(4) Uani 1 1 d . . . . .
C15 C 0.64203(18) 0.4456(4) 0.69231(13) 0.0190(5) Uani 1 1 d . . . . .
H15 H 0.664299 0.388065 0.657543 0.023 Uiso 1 1 calc R U . . .
C16 C 0.70780(19) 0.4971(4) 0.74707(14) 0.0212(5) Uani 1 1 d . . . . .
H16 H 0.775319 0.474726 0.750213 0.025 Uiso 1 1 calc R U . . .
C17 C 0.67413(19) 0.5823(3) 0.79775(14) 0.0192(5) Uani 1 1 d . . . . .
H17 H 0.719549 0.619185 0.834922 0.023 Uiso 1 1 calc R U . . .
C18 C 0.57614(19) 0.6140(3) 0.79480(13) 0.0164(5) Uani 1 1 d . . . . .
H18 H 0.554904 0.671498 0.829949 0.020 Uiso 1 1 calc R U . . .
C19 C 0.50753(17) 0.5614(3) 0.73997(12) 0.0123(4) Uani 1 1 d . . . . .
O2W O 0.33302(14) 0.5500(2) 0.84499(9) 0.0173(4) Uani 1 1 d . . . . .
H2W1 H 0.365057 0.556506 0.810902 0.021 Uiso 1 1 d R U . B 2
H2W2 H 0.372267 0.505935 0.876929 0.021 Uiso 0.5 1 d R U P B 2
H2W3 H 0.292097 0.478830 0.824593 0.021 Uiso 0.5 1 d R U P C 1
O3W O 0.06112(16) 0.9095(3) 0.54406(11) 0.0279(5) Uani 1 1 d . . . . .
H3W1 H 0.111945 0.864225 0.531241 0.034 Uiso 1 1 d R U . . .
H3W2 H 0.085785 0.955375 0.584071 0.034 Uiso 0.5 1 d R U P D 1
H3W3 H 0.041135 0.959985 0.509841 0.034 Uiso 0.5 1 d R U P E 2
H1W1 H 0.295(3) 0.285(5) 0.738(2) 0.037(12) Uiso 1 1 d . . . . .
H1W2 H 0.240(3) 0.236(6) 0.680(2) 0.041(12) Uiso 1 1 d . . . . .

loop_
_atom_site_aniso_label
_atom_site_aniso_U_11
_atom_site_aniso_U_22
_atom_site_aniso_U_33
_atom_site_aniso_U_23
_atom_site_aniso_U_13
_atom_site_aniso_U_12
Dy1 0.00839(5) 0.00881(5) 0.00769(5) -0.00076(4) 0.00068(3) 0.00004(4)
N1 0.0124(9) 0.0091(9) 0.0109(8) -0.0002(7) 0.0005(7) 0.0003(7)
N3 0.0118(9) 0.0157(10) 0.0106(8) 0.0002(7) 0.0013(7) 0.0007(8)
N2 0.0140(9) 0.0149(10) 0.0098(8) -0.0019(7) 0.0004(7) 0.0031(8)
O1 0.0098(7) 0.0149(8) 0.0146(8) -0.0051(7) 0.0018(6) -0.0008(6)
O2 0.0114(8) 0.0155(8) 0.0114(7) -0.0022(6) 0.0002(6) 0.0004(6)
O11 0.0146(8) 0.0219(10) 0.0180(9) 0.0054(7) 0.0034(7) 0.0012(7)
O12 0.0144(8) 0.0246(10) 0.0164(8) 0.0052(7) 0.0026(7) 0.0021(7)
N10 0.0187(10) 0.0138(10) 0.0136(9) 0.0033(8) 0.0036(8) 0.0003(8)
O10 0.0310(11) 0.0277(11) 0.0129(8) 0.0086(8) 0.0056(8) 0.0038(9)
O1W 0.0181(8) 0.0107(8) 0.0109(8) 0.0019(6) -0.0019(6) -0.0020(7)
O1S 0.014(4) 0.013(2) 0.014(3) 0.003(3) -0.001(2) -0.003(2)
C1S 0.022(2) 0.009(2) 0.022(3) -0.0005(18) 0.0054(19) -0.0032(18)
O1S' 0.006(3) 0.016(2) 0.016(4) 0.000(3) -0.003(2) 0.001(2)
C1S' 0.013(2) 0.010(2) 0.016(2) -0.0039(18) 0.0032(16) -0.0036(17)
C2S 0.0256(13) 0.0184(13) 0.0239(13) -0.0012(11) 0.0107(11) 0.0005(11)
C1 0.0117(10) 0.0128(10) 0.0126(10) 0.0002(8) 0.0011(8) -0.0012(8)
C2 0.0148(11) 0.0134(11) 0.0177(11) -0.0015(9) 0.0041(9) 0.0009(9)
C3 0.0119(10) 0.0155(11) 0.0227(12) 0.0023(9) 0.0046(9) 0.0027(9)
C4 0.0115(10) 0.0175(12) 0.0216(12) 0.0026(10) 0.0018(9) -0.0004(9)
C5 0.0127(10) 0.0153(11) 0.0161(11) 0.0012(9) -0.0001(8) -0.0021(9)
C6 0.0110(10) 0.0116(10) 0.0117(10) 0.0001(8) 0.0007(8) 0.0008(8)
C7 0.0142(10) 0.0111(10) 0.0119(10) -0.0004(8) -0.0012(8) -0.0002(8)
C8 0.0165(11) 0.0117(10) 0.0104(10) -0.0019(8) 0.0006(8) 0.0001(9)
C9 0.0205(12) 0.0154(11) 0.0132(10) -0.0039(9) 0.0002(9) 0.0008(9)
C10 0.0269(14) 0.0209(13) 0.0145(11) -0.0076(10) 0.0037(10) 0.0034(11)
C11 0.0224(13) 0.0251(14) 0.0159(11) -0.0071(10) 0.0048(10) 0.0052(11)
C12 0.0164(11) 0.0192(12) 0.0115(10) -0.0034(9) 0.0025(8) 0.0036(9)
C13 0.0133(10) 0.0230(13) 0.0134(10) -0.0038(9) 0.0029(8) 0.0039(9)
C14 0.0123(10) 0.0121(11) 0.0132(10) 0.0017(8) 0.0011(8) -0.0014(8)
C15 0.0118(10) 0.0267(13) 0.0185(11) 0.0021(10) 0.0028(9) -0.0004(10)
C16 0.0102(11) 0.0287(14) 0.0234(13) 0.0061(11) -0.0007(9) -0.0018(10)
C17 0.0154(11) 0.0182(12) 0.0208(12) 0.0016(10) -0.0061(9) -0.0044(9)
C18 0.0167(11) 0.0145(11) 0.0161(11) -0.0019(9) -0.0029(9) -0.0020(9)
C19 0.0126(10) 0.0104(10) 0.0131(10) 0.0019(8) -0.0001(8) -0.0022(8)
O2W 0.0208(9) 0.0168(9) 0.0140(8) -0.0007(7) 0.0024(7) 0.0041(7)
O3W 0.0264(11) 0.0313(12) 0.0237(10) -0.0074(9) -0.0021(8) 0.0052(9)

loop_
_atom_type_symbol
_atom_type_description
_atom_type_scat_dispersion_real
_atom_type_scat_dispersion_imag
_atom_type_scat_source
C C 0.0033 0.0016 'International Tables Vol C Tables 4.2.6.8 and 6.1.1.4'
H H 0.0000 0.0000 'International Tables Vol C Tables 4.2.6.8 and 6.1.1.4'
N N 0.0061 0.0033 'International Tables Vol C Tables 4.2.6.8 and 6.1.1.4'
Dy Dy -0.1892 4.4098 'International Tables Vol C Tables 4.2.6.8 and 6.1.1.4'
O O 0.0106 0.0060 'International Tables Vol C Tables 4.2.6.8 and 6.1.1.4'

loop_
_geom_angle_atom_site_label_1
_geom_angle_atom_site_label_2
_geom_angle_atom_site_label_3
_geom_angle
_geom_angle_site_symmetry_1
_geom_angle_site_symmetry_3
_geom_angle_publ_flag
O1 Dy1 O2 95.22(6) . . ?
O1 Dy1 O1W 85.21(7) . . ?
O2 Dy1 O1W 78.27(6) . . ?
O1 Dy1 O1S' 71.9(3) . . ?
O2 Dy1 O1S' 75.32(16) . . ?
O1W Dy1 O1S' 142.9(2) . . ?
O1 Dy1 N2 130.93(7) . . ?
O2 Dy1 N2 125.62(7) . . ?
O1W Dy1 N2 78.93(7) . . ?
O1S' Dy1 N2 138.0(2) . . ?
O1 Dy1 O11 83.43(6) . . ?
O2 Dy1 O11 142.30(7) . . ?
O1W Dy1 O11 138.64(6) . . ?
O1S' Dy1 O11 68.44(15) . . ?
N2 Dy1 O11 79.03(7) . . ?
O1 Dy1 N1 67.57(6) . . ?
O2 Dy1 N1 146.15(6) . . ?
O1W Dy1 N1 71.63(6) . . ?
O1S' Dy1 N1 122.0(2) . . ?
N2 Dy1 N1 63.37(7) . . ?
O11 Dy1 N1 67.25(6) . . ?
O1 Dy1 N3 160.12(6) . . ?
O2 Dy1 N3 65.94(6) . . ?
O1W Dy1 N3 84.71(7) . . ?
O1S' Dy1 N3 107.2(3) . . ?
N2 Dy1 N3 63.32(7) . . ?
O11 Dy1 N3 115.17(6) . . ?
N1 Dy1 N3 124.64(7) . . ?
O1 Dy1 O12 127.28(7) . . ?
O2 Dy1 O12 106.92(6) . . ?
O1W Dy1 O12 145.21(7) . . ?
O1S' Dy1 O12 68.7(2) . . ?
N2 Dy1 O12 70.17(7) . . ?
O11 Dy1 O12 50.22(6) . . ?
N1 Dy1 O12 106.62(6) . . ?
N3 Dy1 O12 67.54(6) . . ?
O1 Dy1 O1S 72.5(3) . . ?
O2 Dy1 O1S 66.90(17) . . ?
O1W Dy1 O1S 135.9(2) . . ?
N2 Dy1 O1S 143.7(2) . . ?
O11 Dy1 O1S 76.95(17) . . ?
N1 Dy1 O1S 128.3(2) . . ?
N3 Dy1 O1S 103.7(2) . . ?
O12 Dy1 O1S 73.5(2) . . ?
C7 N1 C6 124.1(2) . . ?
C7 N1 Dy1 121.45(16) . . ?
C6 N1 Dy1 114.27(15) . . ?
C13 N3 C14 124.6(2) . . ?
C13 N3 Dy1 119.99(17) . . ?
C14 N3 Dy1 114.82(15) . . ?
C8 N2 C12 118.8(2) . . ?
C8 N2 Dy1 121.06(16) . . ?
C12 N2 Dy1 119.74(17) . . ?
C1 O1 Dy1 123.18(15) . . ?
C19 O2 Dy1 123.31(15) . . ?
N10 O11 Dy1 97.53(14) . . ?
N10 O12 Dy1 95.38(14) . . ?
O10 N10 O12 122.0(2) . . ?
O10 N10 O11 121.3(2) . . ?
O12 N10 O11 116.7(2) . . ?
Dy1 O1W H1W1 135(3) . . ?
Dy1 O1W H1W2 120(3) . . ?
H1W1 O1W H1W2 105(4) . . ?
C1S O1S Dy1 135.3(6) . . ?
C1S O1S H1S 103.5 . . ?
Dy1 O1S H1S 94.1 . . ?
C2S C1S O1S 110.5(5) . . ?
C2S C1S H1SA 109.5 . . ?
O1S C1S H1SA 109.5 . . ?
C2S C1S H1SB 109.5 . . ?
O1S C1S H1SB 109.5 . . ?
H1SA C1S H1SB 108.1 . . ?
C1S' O1S' Dy1 129.7(6) . . ?
C1S' O1S' H1S' 114.7 . . ?
Dy1 O1S' H1S' 103.3 . . ?
O1S' C1S' C2S 113.4(5) . . ?
O1S' C1S' H1SC 108.9 . . ?
C2S C1S' H1SC 108.9 . . ?
O1S' C1S' H1SD 108.9 . . ?
C2S C1S' H1SD 108.9 . . ?
H1SC C1S' H1SD 107.7 . . ?
C1S C2S HB 106.3 . . ?
C1S C2S HC 128.2 . . ?
HB C2S HC 109.3 . . ?
C1S C2S HD 92.3 . . ?
HB C2S HD 109.3 . . ?
HC C2S HD 109.4 . . ?
C1S' C2S HE 109.5 . . ?
C1S' C2S HF 109.7 . . ?
HE C2S HF 109.5 . . ?
C1S' C2S HG 109.2 . . ?
HE C2S HG 109.5 . . ?
HF C2S HG 109.5 . . ?
O1 C1 C2 121.4(2) . . ?
O1 C1 C6 120.9(2) . . ?
C2 C1 C6 117.6(2) . . ?
C3 C2 C1 120.8(2) . . ?
C3 C2 H2 119.6 . . ?
C1 C2 H2 119.6 . . ?
C2 C3 C4 121.2(2) . . ?
C2 C3 H3 119.4 . . ?
C4 C3 H3 119.4 . . ?
C5 C4 C3 119.3(2) . . ?
C5 C4 H4 120.4 . . ?
C3 C4 H4 120.4 . . ?
C4 C5 C6 120.2(2) . . ?
C4 C5 H5 119.9 . . ?
C6 C5 H5 119.9 . . ?
C5 C6 N1 125.1(2) . . ?
C5 C6 C1 120.9(2) . . ?
N1 C6 C1 114.0(2) . . ?
N1 C7 C8 117.6(2) . . ?
N1 C7 H7 121.2 . . ?
C8 C7 H7 121.2 . . ?
N2 C8 C9 122.2(2) . . ?
N2 C8 C7 115.7(2) . . ?
C9 C8 C7 122.1(2) . . ?
C10 C9 C8 118.8(2) . . ?
C10 C9 H9 120.6 . . ?
C8 C9 H9 120.6 . . ?
C11 C10 C9 119.4(2) . . ?
C11 C10 H10 120.3 . . ?
C9 C10 H10 120.3 . . ?
C10 C11 C12 118.5(3) . . ?
C10 C11 H11 120.7 . . ?
C12 C11 H11 120.7 . . ?
N2 C12 C11 122.3(2) . . ?
N2 C12 C13 115.8(2) . . ?
C11 C12 C13 121.9(2) . . ?
N3 C13 C12 117.7(2) . . ?
N3 C13 H13 121.1 . . ?
C12 C13 H13 121.1 . . ?
N3 C14 C15 125.8(2) . . ?
N3 C14 C19 113.3(2) . . ?
C15 C14 C19 120.8(2) . . ?
C16 C15 C14 119.8(3) . . ?
C16 C15 H15 120.1 . . ?
C14 C15 H15 120.1 . . ?
C15 C16 C17 119.5(2) . . ?
C15 C16 H16 120.2 . . ?
C17 C16 H16 120.2 . . ?
C18 C17 C16 121.3(2) . . ?
C18 C17 H17 119.4 . . ?
C16 C17 H17 119.4 . . ?
C17 C18 C19 120.4(2) . . ?
C17 C18 H18 119.8 . . ?
C19 C18 H18 119.8 . . ?
O2 C19 C18 121.9(2) . . ?
O2 C19 C14 120.0(2) . . ?
C18 C19 C14 118.1(2) . . ?
H2W1 O2W H2W2 106.2 . . ?
H3W1 O3W H3W2 104.2 . . ?
H3W1 O3W H3W3 97.8 . . ?

loop_
_geom_bond_atom_site_label_1
_geom_bond_atom_site_label_2
_geom_bond_distance
_geom_bond_site_symmetry_2
_geom_bond_publ_flag
Dy1 O1 2.2689(17) . ?
Dy1 O2 2.2869(17) . ?
Dy1 O1W 2.3723(18) . ?
Dy1 O1S' 2.436(12) . ?
Dy1 N2 2.503(2) . ?
Dy1 O11 2.5201(19) . ?
Dy1 N1 2.529(2) . ?
Dy1 N3 2.538(2) . ?
Dy1 O12 2.5691(19) . ?
Dy1 O1S 2.578(11) . ?
N1 C7 1.285(3) . ?
N1 C6 1.408(3) . ?
N3 C13 1.279(3) . ?
N3 C14 1.404(3) . ?
N2 C8 1.344(3) . ?
N2 C12 1.349(3) . ?
O1 C1 1.322(3) . ?
O2 C19 1.325(3) . ?
O11 N10 1.272(3) . ?
O12 N10 1.265(3) . ?
N10 O10 1.226(3) . ?
O1W H1W1 0.80(4) . ?
O1W H1W2 0.91(5) . ?
O1S C1S 1.443(12) . ?
O1S H1S 0.8478 . ?
C1S C2S 1.419(6) . ?
C1S H1SA 0.9900 . ?
C1S H1SB 0.9900 . ?
O1S' C1S' 1.447(9) . ?
O1S' H1S' 0.7925 . ?
C1S' C2S 1.563(5) . ?
C1S' H1SC 0.9900 . ?
C1S' H1SD 0.9900 . ?
C2S HB 0.9815 . ?
C2S HC 0.9801 . ?
C2S HD 0.9807 . ?
C2S HE 0.9800 . ?
C2S HF 0.9800 . ?
C2S HG 0.9800 . ?
C1 C2 1.408(3) . ?
C1 C6 1.419(3) . ?
C2 C3 1.381(3) . ?
C2 H2 0.9500 . ?
C3 C4 1.399(4) . ?
C3 H3 0.9500 . ?
C4 C5 1.385(4) . ?
C4 H4 0.9500 . ?
C5 C6 1.400(3) . ?
C5 H5 0.9500 . ?
C7 C8 1.463(3) . ?
C7 H7 0.9500 . ?
C8 C9 1.395(3) . ?
C9 C10 1.389(4) . ?
C9 H9 0.9500 . ?
C10 C11 1.388(4) . ?
C10 H10 0.9500 . ?
C11 C12 1.396(3) . ?
C11 H11 0.9500 . ?
C12 C13 1.464(4) . ?
C13 H13 0.9500 . ?
C14 C15 1.407(3) . ?
C14 C19 1.412(3) . ?
C15 C16 1.384(4) . ?
C15 H15 0.9500 . ?
C16 C17 1.399(4) . ?
C16 H16 0.9500 . ?
C17 C18 1.381(4) . ?
C17 H17 0.9500 . ?
C18 C19 1.409(3) . ?
C18 H18 0.9500 . ?
O2W H2W1 0.8914 . ?
O2W H2W2 0.8564 . ?
O2W H2W3 0.8734 . ?
O3W H3W1 0.8801 . ?
O3W H3W2 0.9119 . ?
O3W H3W3 0.8199 . ?

loop_
_geom_hbond_atom_site_label_D
_geom_hbond_atom_site_label_H
_geom_hbond_atom_site_label_A
_geom_hbond_distance_DH
_geom_hbond_distance_HA
_geom_hbond_distance_DA
_geom_hbond_angle_DHA
_geom_hbond_site_symmetry_A
_geom_hbond_publ_flag
O1W H1W1 O1 0.80(4) 1.93(5) 2.714(2) 166(4) 2_546 yes
O1W H1W2 O2W 0.91(5) 1.86(5) 2.754(3) 168(4) 2_546 yes
O1S^a H1S^a O2 0.85 2.16 2.692(11) 120.6 . yes
O1S'^b H1S'^b O2W 0.79 2.05 2.785(11) 155.4 2_556 yes
C1S'^b H1SC^b O2 0.99 2.52 3.041(5) 112.8 . yes
C13 H13 O10 0.95 2.55 3.494(3) 171.0 3_666 yes
O2W H2W1^b O2 0.89 1.79 2.670(3) 170.9 . yes
O2W H2W2^b O3W 0.86 1.89 2.738(3) 169.3 2_546 yes
O2W H2W3^a O1S^a 0.87 2.15 2.891(11) 142.7 2_546 yes
O3W H3W1 O11 0.88 2.06 2.883(3) 155.4 . yes
O3W H3W2^a O2W 0.91 1.85 2.738(3) 164.0 2_556 yes
O3W H3W3^b O3W 0.82 1.96 2.704(5) 149.6 3_576 yes

loop_
_geom_torsion_atom_site_label_1
_geom_torsion_atom_site_label_2
_geom_torsion_atom_site_label_3
_geom_torsion_atom_site_label_4
_geom_torsion
_geom_torsion_site_symmetry_1
_geom_torsion_site_symmetry_2
_geom_torsion_site_symmetry_3
_geom_torsion_site_symmetry_4
_geom_torsion_publ_flag
Dy1 O12 N10 O10 -175.3(2) . . . . ?
Dy1 O12 N10 O11 3.9(2) . . . . ?
Dy1 O11 N10 O10 175.2(2) . . . . ?
Dy1 O11 N10 O12 -4.0(2) . . . . ?
Dy1 O1S C1S C2S -64.7(7) . . . . ?
Dy1 O1S' C1S' C2S 74.1(8) . . . . ?
Dy1 O1 C1 C2 179.99(18) . . . . ?
Dy1 O1 C1 C6 -0.1(3) . . . . ?
O1 C1 C2 C3 -179.4(2) . . . . ?
C6 C1 C2 C3 0.7(4) . . . . ?
C1 C2 C3 C4 0.0(4) . . . . ?
C2 C3 C4 C5 -0.6(4) . . . . ?
C3 C4 C5 C6 0.5(4) . . . . ?
C4 C5 C6 N1 179.9(2) . . . . ?
C4 C5 C6 C1 0.1(4) . . . . ?
C7 N1 C6 C5 6.3(4) . . . . ?
Dy1 N1 C6 C5 -179.1(2) . . . . ?
C7 N1 C6 C1 -173.9(2) . . . . ?
Dy1 N1 C6 C1 0.6(3) . . . . ?
O1 C1 C6 C5 179.4(2) . . . . ?
C2 C1 C6 C5 -0.7(4) . . . . ?
O1 C1 C6 N1 -0.4(3) . . . . ?
C2 C1 C6 N1 179.5(2) . . . . ?
C6 N1 C7 C8 179.5(2) . . . . ?
Dy1 N1 C7 C8 5.3(3) . . . . ?
C12 N2 C8 C9 -1.7(4) . . . . ?
Dy1 N2 C8 C9 170.80(19) . . . . ?
C12 N2 C8 C7 178.9(2) . . . . ?
Dy1 N2 C8 C7 -8.7(3) . . . . ?
N1 C7 C8 N2 2.1(3) . . . . ?
N1 C7 C8 C9 -177.3(2) . . . . ?
N2 C8 C9 C10 -2.0(4) . . . . ?
C7 C8 C9 C10 177.5(2) . . . . ?
C8 C9 C10 C11 3.6(4) . . . . ?
C9 C10 C11 C12 -1.7(4) . . . . ?
C8 N2 C12 C11 3.7(4) . . . . ?
Dy1 N2 C12 C11 -168.8(2) . . . . ?
C8 N2 C12 C13 -173.0(2) . . . . ?
Dy1 N2 C12 C13 14.4(3) . . . . ?
C10 C11 C12 N2 -2.1(4) . . . . ?
C10 C11 C12 C13 174.5(3) . . . . ?
C14 N3 C13 C12 174.4(2) . . . . ?
Dy1 N3 C13 C12 -15.1(3) . . . . ?
N2 C12 C13 N3 0.5(4) . . . . ?
C11 C12 C13 N3 -176.2(3) . . . . ?
C13 N3 C14 C15 0.3(4) . . . . ?
Dy1 N3 C14 C15 -170.6(2) . . . . ?
C13 N3 C14 C19 -177.4(3) . . . . ?
Dy1 N3 C14 C19 11.6(3) . . . . ?
N3 C14 C15 C16 -178.6(3) . . . . ?
C19 C14 C15 C16 -1.1(4) . . . . ?
C14 C15 C16 C17 -0.3(4) . . . . ?
C15 C16 C17 C18 1.1(4) . . . . ?
C16 C17 C18 C19 -0.4(4) . . . . ?
Dy1 O2 C19 C18 166.51(18) . . . . ?
Dy1 O2 C19 C14 -13.8(3) . . . . ?
C17 C18 C19 O2 178.8(2) . . . . ?
C17 C18 C19 C14 -1.0(4) . . . . ?
N3 C14 C19 O2 -0.2(3) . . . . ?
C15 C14 C19 O2 -178.0(2) . . . . ?
N3 C14 C19 C18 179.6(2) . . . . ?
C15 C14 C19 C18 1.7(4) . . . . ?
